data_4345287
loop_
_publ_author_name
'Lin, Jian'
'Fu, Zhixing'
'Zhang, Jiaxu'
'Zhu, Yujia'
'Hu, Dandan'
'Li, Dongsheng'
'Wu, Tao'

_publ_section_title
;
 Substituent-Modulated Assembly Formation: An Approach to Enhancing the
 Photostability of Photoelectric-Sensitive Chalcogenide-Based Ion-Pair
 Hybrids.
;
_journal_issue 6
_journal_name_full 'Inorganic chemistry'
_journal_page_first 3119
_journal_page_last 3122
_journal_paper_doi 10.1021/acs.inorgchem.6b03061
_journal_volume 56
_journal_year 2017
_chemical_formula_moiety (Ge4S10)(C14N2H18)2(H2O)4
_chemical_formula_sum 'C28 H36 Ge4 N4 O4 S10'
_chemical_formula_weight 1103.57
_chemical_name_systematic
; 
 T2@EV 
;
_space_group_IT_number 2
_symmetry_cell_setting triclinic
_symmetry_space_group_name_Hall '-P 1'
_symmetry_space_group_name_H-M 'P -1'
_atom_sites_solution_hydrogens geom
_atom_sites_solution_primary direct
_atom_sites_solution_secondary difmap
_audit_creation_method SHELXL-97
_cell_angle_alpha 79.336(3)
_cell_angle_beta 73.292(3)
_cell_angle_gamma 76.395(3)
_cell_formula_units_Z 2
_cell_length_a 10.2150(4)
_cell_length_b 12.7962(5)
_cell_length_c 17.6646(7)
_cell_measurement_reflns_used 8296
_cell_measurement_temperature 223.01(10)
_cell_measurement_theta_max 30.1210
_cell_measurement_theta_min 3.6280
_cell_volume 2132.29(15)
_computing_structure_refinement 'SHELXL-97 (Sheldrick, 1997)'
_computing_structure_solution 'SHELXS-97 (Sheldrick, 1990)'
_diffrn_ambient_temperature 223.01(10)
_diffrn_measured_fraction_theta_full 0.999
_diffrn_measured_fraction_theta_max 0.999
_diffrn_measurement_device_type 'Xcalibur, Atlas, Gemini'
_diffrn_radiation_monochromator graphite
_diffrn_radiation_source 'fine-focus sealed tube'
_diffrn_radiation_type MoK\a
_diffrn_radiation_wavelength 0.71073
_diffrn_reflns_av_R_equivalents 0.0246
_diffrn_reflns_av_sigmaI/netI 0.0306
_diffrn_reflns_limit_h_max 12
_diffrn_reflns_limit_h_min -12
_diffrn_reflns_limit_k_max 14
_diffrn_reflns_limit_k_min -15
_diffrn_reflns_limit_l_max 20
_diffrn_reflns_limit_l_min -15
_diffrn_reflns_number 18734
_diffrn_reflns_theta_full 25.00
_diffrn_reflns_theta_max 25.00
_diffrn_reflns_theta_min 2.76
_exptl_absorpt_coefficient_mu 3.320
_exptl_absorpt_correction_T_max 1.00000
_exptl_absorpt_correction_T_min 0.65940
_exptl_absorpt_correction_type multi-scan
_exptl_absorpt_process_details SADABS
_exptl_crystal_colour orange
_exptl_crystal_density_diffrn 1.719
_exptl_crystal_density_method 'not measured'
_exptl_crystal_description bulk
_exptl_crystal_F_000 1104
_exptl_crystal_size_max 0.15
_exptl_crystal_size_mid 0.12
_exptl_crystal_size_min 0.1
_refine_diff_density_max 3.970
_refine_diff_density_min -0.817
_refine_diff_density_rms 0.154
_refine_ls_extinction_method none
_refine_ls_goodness_of_fit_ref 0.984
_refine_ls_hydrogen_treatment mixed
_refine_ls_matrix_type full
_refine_ls_number_parameters 455
_refine_ls_number_reflns 7492
_refine_ls_number_restraints 0
_refine_ls_restrained_S_all 0.984
_refine_ls_R_factor_all 0.0725
_refine_ls_R_factor_gt 0.0640
_refine_ls_shift/su_max 0.000
_refine_ls_shift/su_mean 0.000
_refine_ls_structure_factor_coef Fsqd
_refine_ls_weighting_details 'calc w=1/[\s^2^(Fo^2^)+(0.0935P)^2^+18.9092P] where P=(Fo^2^+2Fc^2^)/3'
_refine_ls_weighting_scheme calc
_refine_ls_wR_factor_gt 0.1701
_refine_ls_wR_factor_ref 0.1752
_reflns_number_gt 6471
_reflns_number_total 7492
_reflns_threshold_expression >2sigma(I)
_cod_data_source_file ic6b03061_si_001.cif
_cod_data_source_block 4
_cod_depositor_comments 'Adding full bibliography for 4345284--4345290.cif.'
_cod_original_sg_symbol_H-M P-1
_cod_database_code 4345287

loop_
_symmetry_equiv_pos_as_xyz
'x, y, z'
'-x, -y, -z'

loop_
_atom_site_label
_atom_site_type_symbol
_atom_site_fract_x
_atom_site_fract_y
_atom_site_fract_z
_atom_site_U_iso_or_equiv
_atom_site_adp_type
_atom_site_occupancy
_atom_site_symmetry_multiplicity
_atom_site_calc_flag
_atom_site_refinement_flags
Ge1 Ge 0.26336(7) 0.78247(6) 0.14001(4) 0.02595(19) Uani 1 1 d .
Ge2 Ge -0.02833(7) 0.64244(6) 0.18772(4) 0.02592(19) Uani 1 1 d .
Ge3 Ge 0.01964(7) 0.77962(6) 0.33770(4) 0.0284(2) Uani 1 1 d .
Ge4 Ge 0.26166(7) 0.53410(6) 0.27516(4) 0.02719(19) Uani 1 1 d .
S9 S 0.14946(19) 0.62464(15) 0.38025(10) 0.0313(4) Uani 1 1 d .
S2 S 0.11439(18) 0.73141(14) 0.08942(10) 0.0294(4) Uani 1 1 d .
S10 S 0.10590(18) 0.48855(13) 0.22701(10) 0.0283(4) Uani 1 1 d .
S8 S -0.13834(18) 0.74013(15) 0.28869(10) 0.0313(4) Uani 1 1 d .
S4 S 0.40081(18) 0.63316(14) 0.18330(10) 0.0306(4) Uani 1 1 d .
S3 S 0.15464(19) 0.87804(14) 0.24288(10) 0.0317(4) Uani 1 1 d .
S7 S 0.3866(2) 0.39060(16) 0.31807(12) 0.0407(5) Uani 1 1 d .
S5 S -0.1835(2) 0.61323(16) 0.14093(11) 0.0374(4) Uani 1 1 d .
S6 S -0.0776(2) 0.87085(17) 0.43539(11) 0.0420(5) Uani 1 1 d .
S1 S 0.37615(19) 0.88512(14) 0.04935(11) 0.0335(4) Uani 1 1 d .
C24 C -0.0277(8) 0.7925(6) -0.0806(4) 0.0334(16) Uani 1 1 d .
C23 C 0.0106(8) 0.6832(7) -0.0852(4) 0.0412(18) Uani 1 1 d .
H23 H 0.1066 0.6516 -0.1015 0.049 Uiso 1 1 calc R
C17 C 0.0762(8) 0.8640(6) -0.0994(4) 0.0376(17) Uani 1 1 d .
N4 N -0.2233(6) 0.6608(5) -0.0444(3) 0.0321(13) Uani 1 1 d .
C26 C -0.2646(8) 0.7671(6) -0.0378(4) 0.0364(16) Uani 1 1 d .
H26 H -0.3610 0.7967 -0.0201 0.044 Uiso 1 1 calc R
C22 C -0.0873(8) 0.6186(6) -0.0668(4) 0.0368(17) Uani 1 1 d .
H22 H -0.0578 0.5430 -0.0699 0.044 Uiso 1 1 calc R
C16 C 0.0370(9) 0.9748(6) -0.0968(5) 0.0443(19) Uani 1 1 d .
H16 H -0.0590 1.0074 -0.0837 0.053 Uiso 1 1 calc R
C25 C -0.1694(8) 0.8335(6) -0.0563(5) 0.0369(17) Uani 1 1 d .
H25 H -0.2010 0.9088 -0.0523 0.044 Uiso 1 1 calc R
N3 N 0.2706(7) 0.9961(5) -0.1281(4) 0.0449(16) Uani 1 1 d .
C19 C 0.3130(9) 0.8899(7) -0.1322(6) 0.051(2) Uani 1 1 d .
H19 H 0.4099 0.8602 -0.1456 0.061 Uiso 1 1 calc R
C27 C -0.3282(8) 0.5905(7) -0.0235(5) 0.0405(18) Uani 1 1 d .
H27A H -0.3734 0.5872 0.0343 0.049 Uiso 1 1 calc R
H27B H -0.2806 0.5161 -0.0349 0.049 Uiso 1 1 calc R
C28 C -0.4386(9) 0.6307(7) -0.0692(5) 0.047(2) Uani 1 1 d .
H28A H -0.5001 0.6964 -0.0490 0.070 Uiso 1 1 calc R
H28B H -0.4934 0.5746 -0.0623 0.070 Uiso 1 1 calc R
H28C H -0.3940 0.6473 -0.1259 0.070 Uiso 1 1 calc R
C15 C 0.1355(9) 1.0380(7) -0.1130(6) 0.053(2) Uani 1 1 d .
H15 H 0.1059 1.1142 -0.1133 0.063 Uiso 1 1 calc R
C18 C 0.2189(8) 0.8226(6) -0.1173(5) 0.0455(19) Uani 1 1 d .
H18 H 0.2518 0.7471 -0.1194 0.055 Uiso 1 1 calc R
C20 C 0.3762(10) 1.0654(7) -0.1406(6) 0.053(2) Uani 1 1 d .
H20A H 0.3277 1.1376 -0.1246 0.064 Uiso 1 1 calc R
H20B H 0.4394 1.0323 -0.1057 0.064 Uiso 1 1 calc R
C21 C 0.4596(10) 1.0793(9) -0.2233(6) 0.064(3) Uani 1 1 d .
H21A H 0.4960 1.0084 -0.2425 0.095 Uiso 1 1 calc R
H21B H 0.5375 1.1135 -0.2259 0.095 Uiso 1 1 calc R
H21C H 0.4013 1.1254 -0.2567 0.095 Uiso 1 1 calc R
N2 N -0.0201(8) 0.2750(6) 0.3623(4) 0.0447(16) Uani 1 1 d .
C2 C -0.4226(8) 0.6010(7) 0.3510(5) 0.0395(18) Uani 1 1 d .
H2 H -0.4022 0.5761 0.3007 0.047 Uiso 1 1 calc R
C10 C -0.2266(8) 0.4575(6) 0.3868(4) 0.0371(17) Uani 1 1 d .
C8 C -0.0090(9) 0.3474(7) 0.4046(4) 0.045(2) Uani 1 1 d .
H8 H 0.0699 0.3355 0.4255 0.054 Uiso 1 1 calc R
C3 C -0.3415(8) 0.5521(6) 0.4048(4) 0.0357(16) Uani 1 1 d .
C11 C -0.2306(9) 0.3840(7) 0.3406(5) 0.0448(19) Uani 1 1 d .
H11 H -0.3055 0.3966 0.3162 0.054 Uiso 1 1 calc R
C12 C -0.1287(10) 0.2921(8) 0.3287(5) 0.053(2) Uani 1 1 d .
H12 H -0.1344 0.2412 0.2974 0.063 Uiso 1 1 calc R
N1 N -0.5637(8) 0.7215(5) 0.4432(4) 0.0463(17) Uani 1 1 d .
C4 C -0.3754(9) 0.5930(6) 0.4773(4) 0.0397(17) Uani 1 1 d .
H4 H -0.3211 0.5628 0.5144 0.048 Uiso 1 1 calc R
C9 C -0.1108(8) 0.4393(7) 0.4185(4) 0.0406(18) Uani 1 1 d .
H9 H -0.1024 0.4898 0.4492 0.049 Uiso 1 1 calc R
C1 C -0.5328(9) 0.6860(6) 0.3720(5) 0.0425(19) Uani 1 1 d .
H1 H -0.5873 0.7196 0.3355 0.051 Uiso 1 1 calc R
C5 C -0.4871(9) 0.6772(7) 0.4955(5) 0.047(2) Uani 1 1 d .
H5 H -0.5099 0.7038 0.5454 0.057 Uiso 1 1 calc R
C13 C 0.0878(11) 0.1725(8) 0.3499(5) 0.061(3) Uani 1 1 d .
H13A H 0.1452 0.1611 0.3884 0.074 Uiso 1 1 calc R
H13B H 0.0404 0.1102 0.3605 0.074 Uiso 1 1 calc R
C14 C 0.1795(12) 0.1768(8) 0.2680(6) 0.065(3) Uani 1 1 d .
H14A H 0.1234 0.1861 0.2298 0.098 Uiso 1 1 calc R
H14B H 0.2486 0.1092 0.2625 0.098 Uiso 1 1 calc R
H14C H 0.2274 0.2380 0.2575 0.098 Uiso 1 1 calc R
C6 C -0.6952(11) 0.8088(8) 0.4704(6) 0.058(2) Uani 1 1 d .
H6A H -0.7793 0.7815 0.4726 0.070 Uiso 1 1 calc R
H6B H -0.7013 0.8231 0.5246 0.070 Uiso 1 1 calc R
C7 C -0.6904(13) 0.9092(9) 0.4158(6) 0.069(3) Uani 1 1 d .
H7A H -0.6000 0.9298 0.4067 0.104 Uiso 1 1 calc R
H7B H -0.7649 0.9669 0.4391 0.104 Uiso 1 1 calc R
H7C H -0.7030 0.8986 0.3651 0.104 Uiso 1 1 calc R
O1 O 0.3340(7) 0.5917(5) -0.1740(4) 0.0619(17) Uani 1 1 d .
O2 O -0.4199(9) 0.8937(7) 0.5113(7) 0.099(3) Uani 1 1 d .
O3 O -0.1959(14) 0.0713(8) 0.3113(8) 0.136(5) Uani 1 1 d .
O4 O 0.4877(14) 0.8602(8) -0.3266(8) 0.143(5) Uani 1 1 d .

loop_
_atom_site_aniso_label
_atom_site_aniso_U_11
_atom_site_aniso_U_22
_atom_site_aniso_U_33
_atom_site_aniso_U_23
_atom_site_aniso_U_13
_atom_site_aniso_U_12
Ge1 0.0270(4) 0.0309(4) 0.0207(4) -0.0012(3) -0.0040(3) -0.0112(3)
Ge2 0.0281(4) 0.0329(4) 0.0210(4) -0.0020(3) -0.0086(3) -0.0120(3)
Ge3 0.0299(4) 0.0378(4) 0.0203(4) -0.0072(3) -0.0046(3) -0.0115(3)
Ge4 0.0302(4) 0.0322(4) 0.0210(4) -0.0002(3) -0.0093(3) -0.0084(3)
S9 0.0348(9) 0.0411(10) 0.0199(8) -0.0028(7) -0.0086(7) -0.0097(7)
S2 0.0344(9) 0.0367(9) 0.0204(8) 0.0015(7) -0.0090(7) -0.0147(7)
S10 0.0347(9) 0.0293(8) 0.0245(8) -0.0011(6) -0.0109(7) -0.0107(7)
S8 0.0261(9) 0.0419(10) 0.0290(9) -0.0082(7) -0.0058(7) -0.0111(7)
S4 0.0254(8) 0.0357(9) 0.0283(9) 0.0018(7) -0.0068(7) -0.0057(7)
S3 0.0350(9) 0.0355(9) 0.0273(9) -0.0083(7) -0.0028(7) -0.0150(7)
S7 0.0456(11) 0.0378(10) 0.0391(10) 0.0053(8) -0.0211(9) -0.0040(8)
S5 0.0371(10) 0.0504(11) 0.0346(10) -0.0066(8) -0.0171(8) -0.0165(8)
S6 0.0454(11) 0.0541(12) 0.0266(9) -0.0155(8) -0.0053(8) -0.0067(9)
S1 0.0328(9) 0.0341(9) 0.0297(9) 0.0016(7) -0.0010(7) -0.0119(7)
C24 0.038(4) 0.041(4) 0.022(3) -0.003(3) -0.013(3) -0.003(3)
C23 0.026(4) 0.066(5) 0.033(4) -0.010(4) -0.011(3) -0.005(4)
C17 0.033(4) 0.054(5) 0.022(3) 0.006(3) -0.008(3) -0.008(3)
N4 0.034(3) 0.045(3) 0.023(3) -0.008(2) -0.009(2) -0.013(3)
C26 0.033(4) 0.042(4) 0.035(4) -0.013(3) -0.006(3) -0.005(3)
C22 0.041(4) 0.041(4) 0.031(4) -0.013(3) -0.016(3) 0.003(3)
C16 0.042(4) 0.039(4) 0.052(5) 0.006(4) -0.014(4) -0.013(3)
C25 0.038(4) 0.035(4) 0.039(4) -0.009(3) -0.006(3) -0.010(3)
N3 0.047(4) 0.037(4) 0.048(4) -0.001(3) -0.009(3) -0.013(3)
C19 0.030(4) 0.052(5) 0.070(6) -0.006(4) -0.011(4) -0.010(4)
C27 0.041(4) 0.046(4) 0.041(4) -0.007(3) -0.012(3) -0.019(4)
C28 0.042(5) 0.055(5) 0.052(5) -0.008(4) -0.015(4) -0.021(4)
C15 0.046(5) 0.043(5) 0.062(6) 0.006(4) -0.011(4) -0.009(4)
C18 0.040(4) 0.033(4) 0.062(5) -0.004(4) -0.012(4) -0.005(3)
C20 0.061(6) 0.051(5) 0.058(6) 0.003(4) -0.020(5) -0.031(4)
C21 0.047(5) 0.072(7) 0.071(7) 0.003(5) -0.008(5) -0.029(5)
N2 0.054(4) 0.051(4) 0.025(3) 0.007(3) -0.009(3) -0.013(3)
C2 0.044(4) 0.055(5) 0.029(4) 0.000(3) -0.014(3) -0.025(4)
C10 0.044(4) 0.047(4) 0.021(3) 0.004(3) -0.006(3) -0.019(3)
C8 0.048(5) 0.064(5) 0.021(4) 0.006(3) -0.010(3) -0.014(4)
C3 0.040(4) 0.045(4) 0.027(4) 0.003(3) -0.006(3) -0.027(3)
C11 0.048(5) 0.058(5) 0.032(4) -0.006(4) -0.011(4) -0.015(4)
C12 0.067(6) 0.061(6) 0.036(4) -0.008(4) -0.011(4) -0.026(5)
N1 0.057(4) 0.040(4) 0.052(4) -0.013(3) -0.021(4) -0.015(3)
C4 0.050(5) 0.044(4) 0.031(4) -0.002(3) -0.013(3) -0.017(4)
C9 0.041(4) 0.059(5) 0.027(4) 0.000(3) -0.010(3) -0.022(4)
C1 0.049(5) 0.042(4) 0.044(5) 0.005(3) -0.019(4) -0.022(4)
C5 0.056(5) 0.051(5) 0.042(5) -0.009(4) -0.019(4) -0.016(4)
C13 0.072(7) 0.063(6) 0.042(5) 0.005(4) -0.014(5) -0.009(5)
C14 0.088(8) 0.052(5) 0.049(6) -0.008(4) -0.015(5) -0.002(5)
C6 0.062(6) 0.056(6) 0.063(6) -0.001(4) -0.024(5) -0.019(5)
C7 0.085(8) 0.068(7) 0.061(6) -0.006(5) -0.024(6) -0.020(6)
O1 0.048(4) 0.058(4) 0.079(5) -0.029(3) -0.010(3) -0.002(3)
O2 0.068(5) 0.080(5) 0.159(9) -0.032(6) -0.026(6) -0.023(4)
O3 0.180(12) 0.091(7) 0.163(11) 0.047(7) -0.108(10) -0.045(7)
O4 0.173(12) 0.065(6) 0.168(11) -0.026(7) -0.035(9) 0.023(7)

loop_
_atom_type_symbol
_atom_type_description
_atom_type_scat_dispersion_real
_atom_type_scat_dispersion_imag
_atom_type_scat_source
C C 0.0033 0.0016 'International Tables Vol C Tables 4.2.6.8 and 6.1.1.4'
H H 0.0000 0.0000 'International Tables Vol C Tables 4.2.6.8 and 6.1.1.4'
N N 0.0061 0.0033 'International Tables Vol C Tables 4.2.6.8 and 6.1.1.4'
O O 0.0106 0.0060 'International Tables Vol C Tables 4.2.6.8 and 6.1.1.4'
S S 0.1246 0.1234 'International Tables Vol C Tables 4.2.6.8 and 6.1.1.4'
Ge Ge 0.1547 1.8001 'International Tables Vol C Tables 4.2.6.8 and 6.1.1.4'

loop_
_geom_angle_atom_site_label_1
_geom_angle_atom_site_label_2
_geom_angle_atom_site_label_3
_geom_angle
S1 Ge1 S2 107.76(7)
S1 Ge1 S4 112.82(7)
S2 Ge1 S4 108.31(7)
S1 Ge1 S3 107.13(7)
S2 Ge1 S3 112.58(7)
S4 Ge1 S3 108.32(7)
S5 Ge2 S10 112.14(7)
S5 Ge2 S8 107.02(7)
S10 Ge2 S8 111.67(7)
S5 Ge2 S2 107.94(7)
S10 Ge2 S2 105.84(7)
S8 Ge2 S2 112.24(7)
S6 Ge3 S8 111.08(8)
S6 Ge3 S3 108.39(8)
S8 Ge3 S3 109.53(7)
S6 Ge3 S9 108.72(8)
S8 Ge3 S9 108.96(7)
S3 Ge3 S9 110.14(7)
S7 Ge4 S10 108.98(8)
S7 Ge4 S4 108.79(8)
S10 Ge4 S4 112.54(7)
S7 Ge4 S9 106.77(8)
S10 Ge4 S9 109.29(7)
S4 Ge4 S9 110.29(7)
Ge3 S9 Ge4 108.32(7)
Ge1 S2 Ge2 109.02(7)
Ge4 S10 Ge2 107.37(7)
Ge3 S8 Ge2 108.93(7)
Ge4 S4 Ge1 107.10(7)
Ge3 S3 Ge1 109.38(7)
C23 C24 C25 116.4(7)
C23 C24 C17 122.3(7)
C25 C24 C17 121.2(7)
C24 C23 C22 121.3(7)
C16 C17 C18 115.9(7)
C16 C17 C24 122.2(7)
C18 C17 C24 121.8(7)
C22 N4 C26 119.5(6)
C22 N4 C27 120.6(6)
C26 N4 C27 119.9(6)
N4 C26 C25 120.9(7)
N4 C22 C23 120.8(7)
C15 C16 C17 120.7(8)
C26 C25 C24 121.0(7)
C15 N3 C19 119.2(7)
C15 N3 C20 121.4(7)
C19 N3 C20 119.5(7)
N3 C19 C18 121.3(8)
N4 C27 C28 112.4(7)
N3 C15 C16 122.1(8)
C19 C18 C17 120.8(8)
C21 C20 N3 113.3(8)
C8 N2 C12 120.9(8)
C8 N2 C13 121.0(8)
C12 N2 C13 118.1(8)
C3 C2 C1 119.3(7)
C11 C10 C9 117.7(8)
C11 C10 C3 121.7(7)
C9 C10 C3 120.6(7)
N2 C8 C9 121.0(8)
C4 C3 C2 117.7(8)
C4 C3 C10 120.8(7)
C2 C3 C10 121.5(7)
C10 C11 C12 121.6(8)
N2 C12 C11 119.3(8)
C1 N1 C5 121.0(8)
C1 N1 C6 121.3(7)
C5 N1 C6 117.6(7)
C5 C4 C3 120.6(7)
C8 C9 C10 119.5(8)
N1 C1 C2 121.0(7)
N1 C5 C4 120.4(8)
C14 C13 N2 112.0(7)
C7 C6 N1 110.9(9)

loop_
_geom_bond_atom_site_label_1
_geom_bond_atom_site_label_2
_geom_bond_distance
Ge1 S1 2.1190(18)
Ge1 S2 2.2376(18)
Ge1 S4 2.2408(18)
Ge1 S3 2.2481(18)
Ge2 S5 2.1166(18)
Ge2 S10 2.2385(18)
Ge2 S8 2.2402(18)
Ge2 S2 2.2429(18)
Ge3 S6 2.1312(19)
Ge3 S8 2.2267(18)
Ge3 S3 2.2363(18)
Ge3 S9 2.2452(19)
Ge4 S7 2.1244(19)
Ge4 S10 2.2345(18)
Ge4 S4 2.2407(18)
Ge4 S9 2.2472(18)
C24 C23 1.371(11)
C24 C25 1.387(10)
C24 C17 1.488(11)
C23 C22 1.375(11)
C17 C16 1.386(11)
C17 C18 1.393(11)
N4 C22 1.338(9)
N4 C26 1.343(9)
N4 C27 1.482(9)
C26 C25 1.370(11)
C16 C15 1.371(12)
N3 C15 1.325(11)
N3 C19 1.335(11)
N3 C20 1.497(10)
C19 C18 1.376(12)
C27 C28 1.511(11)
C20 C21 1.466(13)
N2 C8 1.335(11)
N2 C12 1.359(11)
N2 C13 1.507(12)
C2 C3 1.403(11)
C2 C1 1.386(12)
C10 C11 1.369(11)
C10 C9 1.403(11)
C10 C3 1.484(11)
C8 C9 1.382(12)
C3 C4 1.393(11)
C11 C12 1.378(13)
N1 C1 1.343(11)
N1 C5 1.342(11)
N1 C6 1.551(12)
C4 C5 1.380(12)
C13 C14 1.480(14)
C6 C7 1.459(14)
